data_1519252
loop_
_publ_author_name
'Smith, Martin B.'
'Light, Mark E.'
'Hursthouse, Michael B.'

_publ_section_title
;
 C29H28Cl2IrN2PS2
;
_journal_name_full 'Crystal Structure Report Archive'
_journal_page_first 738
_journal_year 2000
_chemical_formula_moiety 'C29 H28 Cl2 Ir N2 P S2'
_chemical_formula_sum 'C29 H28 Cl2 Ir N2 P S2'
_chemical_formula_weight 762.72
_space_group_IT_number 14
_symmetry_cell_setting monoclinic
_symmetry_space_group_name_Hall '-P 2yn'
_symmetry_space_group_name_H-M 'P 1 21/n 1'
_atom_sites_solution_hydrogens geom
_atom_sites_solution_primary direct
_atom_sites_solution_secondary difmap
_cell_angle_alpha 90.00
_cell_angle_beta 90.4090(10)
_cell_angle_gamma 90.00
_cell_formula_units_Z 4
_cell_length_a 7.97970(10)
_cell_length_b 16.1834(2)
_cell_length_c 21.5337(3)
_cell_measurement_reflns_used 21051
_cell_measurement_temperature 150(2)
_cell_measurement_theta_max 27.48
_cell_measurement_theta_min 2.91
_cell_volume 2780.76(6)
_computing_cell_refinement 'DENZO and COLLECT'
_computing_data_collection
;
'DENZO (Otwinowski and Minor, 1997) & COLLECT (Hooft, 1998) '
;
_computing_data_reduction 'DENZO and COLLECT'
_computing_publication_material SHELXL-97
_computing_structure_refinement 'SHELXL-97 (Sheldrick, 2008)'
_computing_structure_solution 'SHELXS-97 (Sheldrick, 2008)'
_diffrn_ambient_temperature 150(2)
_diffrn_measured_fraction_theta_full 0.997
_diffrn_measured_fraction_theta_max 0.997
_diffrn_measurement_device_type 'Enraf Nonius KappaCCD area detector'
_diffrn_measurement_method '\w and \f scans to fill Ewald sphere'
_diffrn_radiation_monochromator graphite
_diffrn_radiation_source 'Enraf Nonius FR591 rotating anode'
_diffrn_radiation_type MoK\a
_diffrn_radiation_wavelength 0.71073
_diffrn_reflns_av_R_equivalents 0.0496
_diffrn_reflns_av_sigmaI/netI 0.0413
_diffrn_reflns_limit_h_max 8
_diffrn_reflns_limit_h_min -9
_diffrn_reflns_limit_k_max 19
_diffrn_reflns_limit_k_min -17
_diffrn_reflns_limit_l_max 25
_diffrn_reflns_limit_l_min -25
_diffrn_reflns_number 25488
_diffrn_reflns_theta_full 25.03
_diffrn_reflns_theta_max 25.03
_diffrn_reflns_theta_min 2.99
_exptl_absorpt_coefficient_mu 5.224
_exptl_absorpt_correction_T_max 0.8182
_exptl_absorpt_correction_T_min 0.2857
_exptl_absorpt_correction_type empirical
_exptl_absorpt_process_details 'SORTAV (R.H. Blessing, 1995, 1997)'
_exptl_crystal_colour yellow
_exptl_crystal_density_diffrn 1.822
_exptl_crystal_density_method 'not measured'
_exptl_crystal_description needle
_exptl_crystal_F_000 1496
_exptl_crystal_size_max 0.32
_exptl_crystal_size_mid 0.04
_exptl_crystal_size_min 0.04
_refine_diff_density_max 1.409
_refine_diff_density_min -0.993
_refine_diff_density_rms 0.115
_refine_ls_extinction_coef 0.00039(9)
_refine_ls_extinction_expression Fc^*^=kFc[1+0.001xFc^2^\l^3^/sin(2\q)]^-1/4^
_refine_ls_extinction_method SHELXL
_refine_ls_goodness_of_fit_ref 1.033
_refine_ls_hydrogen_treatment constr
_refine_ls_matrix_type full
_refine_ls_number_parameters 335
_refine_ls_number_reflns 4898
_refine_ls_number_restraints 0
_refine_ls_restrained_S_all 1.033
_refine_ls_R_factor_all 0.0337
_refine_ls_R_factor_gt 0.0271
_refine_ls_shift/su_max 0.003
_refine_ls_shift/su_mean 0.000
_refine_ls_structure_factor_coef Fsqd
_refine_ls_weighting_details 'calc w=1/[\s^2^(Fo^2^)+(0.0264P)^2^+4.7566P] where P=(Fo^2^+2Fc^2^)/3'
_refine_ls_weighting_scheme calc
_refine_ls_wR_factor_gt 0.0624
_refine_ls_wR_factor_ref 0.0650
_reflns_number_gt 4306
_reflns_number_total 4898
_reflns_threshold_expression >2\s(I)
_cod_data_source_file eCrystal-738.cif
_cod_data_source_block s92
_cod_depositor_comments
;
Citation :
Smith, Martin B. and Light, Mark E. and Hursthouse, Michael B. (2000) 
University of Southampton, Crystal Structure Report Archive.

More at:
http://ecrystals.chem.soton.ac.uk/738/

The following automatic conversions were performed:

'_symmetry_cell_setting' value 'Monoclinic' changed to 'monoclinic'
according to the built-in table from CIF Core dictionary named
'cif_core.dic' version 2.4.1 from 2010-06-29.

'_exptl_absorpt_correction_type' value 'Empirical' changed to
'empirical' according to the built-in table from CIF Core dictionary
named 'cif_core.dic' version 2.4.1 from 2010-06-29.

Automatic conversion script
Id: cif_fix_values 3105 2015-03-04 15:46:00Z robertas 
;
_cod_original_sg_symbol_H-M P2(1)/n
_cod_database_code 1519252

loop_
_symmetry_equiv_pos_as_xyz
'x, y, z'
'-x+1/2, y+1/2, -z+1/2'
'-x, -y, -z'
'x-1/2, -y-1/2, z-1/2'

loop_
_atom_site_label
_atom_site_type_symbol
_atom_site_fract_x
_atom_site_fract_y
_atom_site_fract_z
_atom_site_U_iso_or_equiv
_atom_site_adp_type
_atom_site_occupancy
_atom_site_symmetry_multiplicity
_atom_site_calc_flag
_atom_site_refinement_flags
_atom_site_disorder_assembly
_atom_site_disorder_group
Ir1 Ir 0.082432(19) 0.185079(9) 0.321329(7) 0.01543(8) Uani 1 1 d . . .
Cl1 Cl 0.30290(13) 0.15839(7) 0.24779(5) 0.0227(2) Uani 1 1 d . . .
P1 P 0.24481(13) 0.29341(7) 0.44470(5) 0.0170(2) Uani 1 1 d . . .
S2 S 0.04948(14) 0.46961(7) 0.32788(5) 0.0222(2) Uani 1 1 d . . .
S1 S 0.31412(13) 0.19521(6) 0.39350(5) 0.0191(2) Uani 1 1 d . . .
Cl2 Cl -0.03659(16) 0.49761(7) 0.07484(5) 0.0348(3) Uani 1 1 d . . .
N1 N 0.1041(4) 0.31421(19) 0.30627(16) 0.0159(7) Uani 1 1 d . . .
N2 N 0.1162(4) 0.3579(2) 0.41354(15) 0.0195(8) Uani 1 1 d . . .
C1 C -0.1892(5) 0.1889(2) 0.31294(19) 0.0191(9) Uani 1 1 d . . .
C13 C 0.1299(6) 0.1699(3) 0.6035(2) 0.0246(10) Uani 1 1 d . . .
H13 H 0.1600 0.1194 0.6230 0.029 Uiso 1 1 calc R . .
C16 C 0.0452(6) 0.3182(3) 0.5480(2) 0.0261(10) Uani 1 1 d . . .
H16 H 0.0167 0.3695 0.5292 0.031 Uiso 1 1 calc R . .
C9 C 0.0170(6) 0.0402(3) 0.4245(2) 0.0280(10) Uani 1 1 d . . .
H9A H -0.0109 0.0690 0.4631 0.042 Uiso 1 1 calc R . .
H9B H 0.1390 0.0354 0.4211 0.042 Uiso 1 1 calc R . .
H9C H -0.0331 -0.0151 0.4248 0.042 Uiso 1 1 calc R . .
C29 C 0.0759(5) 0.3522(3) 0.24848(18) 0.0185(9) Uani 1 1 d . . .
C26 C 0.0073(5) 0.4426(3) 0.14243(19) 0.0246(10) Uani 1 1 d . . .
C15 C -0.0218(6) 0.2972(3) 0.6047(2) 0.0308(11) Uani 1 1 d . . .
H15 H -0.0966 0.3339 0.6249 0.037 Uiso 1 1 calc R . .
C27 C 0.0516(6) 0.3599(3) 0.13778(19) 0.0245(10) Uani 1 1 d . . .
H27 H 0.0616 0.3349 0.0980 0.029 Uiso 1 1 calc R . .
C12 C 0.1976(5) 0.1900(2) 0.5463(2) 0.0199(9) Uani 1 1 d . . .
H12 H 0.2727 0.1532 0.5264 0.024 Uiso 1 1 calc R . .
C6 C -0.2895(5) 0.2641(3) 0.2964(2) 0.0270(10) Uani 1 1 d . . .
H6A H -0.3185 0.2940 0.3344 0.040 Uiso 1 1 calc R . .
H6B H -0.3923 0.2473 0.2747 0.040 Uiso 1 1 calc R . .
H6C H -0.2233 0.3000 0.2694 0.040 Uiso 1 1 calc R . .
C22 C 0.5144(6) 0.3912(3) 0.4167(2) 0.0316(11) Uani 1 1 d . . .
H22 H 0.4756 0.3855 0.3751 0.038 Uiso 1 1 calc R . .
C18 C 0.4944(6) 0.3584(3) 0.5241(2) 0.0306(11) Uani 1 1 d . . .
H18 H 0.4412 0.3297 0.5569 0.037 Uiso 1 1 calc R . .
C17 C 0.4330(5) 0.3507(3) 0.4641(2) 0.0228(10) Uani 1 1 d . . .
C19 C 0.6319(6) 0.4075(3) 0.5366(3) 0.0431(14) Uani 1 1 d . . .
H19 H 0.6722 0.4127 0.5781 0.052 Uiso 1 1 calc R . .
C14 C 0.0200(5) 0.2225(3) 0.6322(2) 0.0257(10) Uani 1 1 d . . .
H14 H -0.0275 0.2076 0.6709 0.031 Uiso 1 1 calc R . .
C11 C 0.1541(5) 0.2648(3) 0.51829(18) 0.0185(9) Uani 1 1 d . . .
C20 C 0.7099(6) 0.4484(3) 0.4898(3) 0.0483(16) Uani 1 1 d . . .
H20 H 0.8038 0.4826 0.4986 0.058 Uiso 1 1 calc R . .
C10 C -0.2026(5) 0.2041(3) 0.4334(2) 0.0258(10) Uani 1 1 d . . .
H10A H -0.1529 0.1761 0.4694 0.039 Uiso 1 1 calc R . .
H10B H -0.3250 0.2002 0.4354 0.039 Uiso 1 1 calc R . .
H10C H -0.1693 0.2624 0.4336 0.039 Uiso 1 1 calc R . .
C23 C 0.0976(5) 0.3685(2) 0.35301(18) 0.0169(9) Uani 1 1 d . . .
C24 C 0.0377(5) 0.4363(2) 0.25180(18) 0.0189(9) Uani 1 1 d . . .
C25 C -0.0001(5) 0.4823(3) 0.1987(2) 0.0235(10) Uani 1 1 d . . .
H25 H -0.0299 0.5390 0.2014 0.028 Uiso 1 1 calc R . .
C2 C -0.1237(5) 0.1292(3) 0.27024(19) 0.0202(9) Uani 1 1 d . . .
C28 C 0.0811(6) 0.3134(3) 0.1909(2) 0.0214(10) Uani 1 1 d . . .
H28 H 0.1046 0.2560 0.1879 0.026 Uiso 1 1 calc R . .
C7 C -0.1503(6) 0.1263(3) 0.20129(19) 0.0304(11) Uani 1 1 d . . .
H7A H -0.0902 0.0789 0.1840 0.046 Uiso 1 1 calc R . .
H7B H -0.1080 0.1774 0.1826 0.046 Uiso 1 1 calc R . .
H7C H -0.2703 0.1208 0.1921 0.046 Uiso 1 1 calc R . .
C8 C 0.0397(6) -0.0101(3) 0.2797(2) 0.0310(11) Uani 1 1 d . . .
H8A H 0.0316 -0.0080 0.2343 0.047 Uiso 1 1 calc R . .
H8B H -0.0203 -0.0588 0.2949 0.047 Uiso 1 1 calc R . .
H8C H 0.1578 -0.0135 0.2922 0.047 Uiso 1 1 calc R . .
C4 C -0.0503(5) 0.0880(3) 0.37029(19) 0.0222(9) Uani 1 1 d . . .
C5 C -0.1428(5) 0.1641(3) 0.37518(19) 0.0188(9) Uani 1 1 d . . .
C3 C -0.0364(5) 0.0662(3) 0.30657(19) 0.0211(9) Uani 1 1 d . . .
C21 C 0.6526(6) 0.4403(3) 0.4297(3) 0.0435(14) Uani 1 1 d . . .
H21 H 0.7080 0.4684 0.3969 0.052 Uiso 1 1 calc R . .

loop_
_atom_site_aniso_label
_atom_site_aniso_U_11
_atom_site_aniso_U_22
_atom_site_aniso_U_33
_atom_site_aniso_U_23
_atom_site_aniso_U_13
_atom_site_aniso_U_12
Ir1 0.01614(10) 0.01592(12) 0.01424(11) 0.00056(6) 0.00179(7) -0.00007(6)
Cl1 0.0238(5) 0.0249(6) 0.0195(5) 0.0013(4) 0.0078(4) 0.0039(4)
P1 0.0162(5) 0.0196(6) 0.0152(5) 0.0001(4) 0.0010(4) 0.0023(4)
S2 0.0301(6) 0.0183(6) 0.0182(5) 0.0028(4) -0.0030(5) -0.0012(5)
S1 0.0171(5) 0.0213(6) 0.0187(5) -0.0025(4) -0.0002(4) 0.0038(4)
Cl2 0.0493(7) 0.0302(7) 0.0247(6) 0.0119(5) -0.0126(5) -0.0075(5)
N1 0.0154(17) 0.0168(19) 0.0155(17) 0.0025(13) 0.0012(14) 0.0013(14)
N2 0.0228(19) 0.0177(19) 0.0180(18) 0.0009(15) 0.0004(15) 0.0028(15)
C1 0.018(2) 0.024(2) 0.016(2) 0.0017(17) 0.0054(18) -0.0036(17)
C13 0.026(2) 0.024(2) 0.024(2) 0.0081(19) -0.001(2) -0.0024(19)
C16 0.027(2) 0.027(3) 0.024(2) 0.0025(19) 0.002(2) 0.0058(19)
C9 0.033(3) 0.023(3) 0.028(2) 0.007(2) 0.003(2) -0.005(2)
C29 0.014(2) 0.021(2) 0.020(2) 0.0034(18) -0.0020(17) -0.0043(17)
C26 0.027(2) 0.028(3) 0.019(2) 0.0096(19) -0.0016(19) -0.006(2)
C15 0.028(2) 0.044(3) 0.021(2) -0.002(2) 0.003(2) 0.008(2)
C27 0.031(2) 0.028(3) 0.015(2) 0.0011(18) 0.0006(19) -0.005(2)
C12 0.022(2) 0.019(2) 0.019(2) -0.0007(17) 0.0002(19) 0.0020(17)
C6 0.019(2) 0.031(3) 0.031(2) 0.002(2) -0.001(2) 0.0040(19)
C22 0.024(2) 0.027(3) 0.044(3) -0.002(2) 0.008(2) 0.000(2)
C18 0.023(2) 0.030(3) 0.039(3) -0.007(2) -0.004(2) 0.002(2)
C17 0.015(2) 0.020(2) 0.033(3) -0.008(2) 0.0044(19) 0.0002(18)
C19 0.030(3) 0.041(3) 0.059(4) -0.016(3) -0.020(3) 0.005(2)
C14 0.025(2) 0.034(3) 0.019(2) 0.000(2) 0.0030(19) -0.006(2)
C11 0.016(2) 0.023(2) 0.017(2) -0.0007(17) 0.0003(17) -0.0045(18)
C20 0.016(2) 0.024(3) 0.105(5) -0.013(3) -0.009(3) 0.003(2)
C10 0.019(2) 0.035(3) 0.024(2) -0.004(2) 0.0059(19) -0.002(2)
C23 0.016(2) 0.015(2) 0.020(2) 0.0018(17) 0.0020(17) -0.0008(17)
C24 0.018(2) 0.018(2) 0.021(2) -0.0008(18) -0.0002(17) -0.0013(17)
C25 0.028(2) 0.016(2) 0.026(2) 0.0064(18) -0.003(2) -0.0020(19)
C2 0.021(2) 0.020(2) 0.019(2) 0.0001(18) 0.0014(18) -0.0061(18)
C28 0.025(2) 0.017(2) 0.022(2) 0.0023(17) -0.0003(19) -0.0014(18)
C7 0.037(3) 0.034(3) 0.020(2) -0.002(2) -0.004(2) -0.005(2)
C8 0.033(3) 0.026(3) 0.035(3) -0.007(2) 0.007(2) -0.002(2)
C4 0.021(2) 0.023(2) 0.023(2) 0.0023(18) 0.0012(18) -0.0054(18)
C5 0.014(2) 0.023(2) 0.020(2) 0.0014(18) 0.0033(17) -0.0064(17)
C3 0.020(2) 0.021(2) 0.022(2) 0.0018(18) 0.0029(18) -0.0066(18)
C21 0.026(3) 0.024(3) 0.081(4) 0.006(3) 0.017(3) 0.000(2)

loop_
_atom_type_symbol
_atom_type_description
_atom_type_scat_dispersion_real
_atom_type_scat_dispersion_imag
_atom_type_scat_source
C C 0.0033 0.0016 'International Tables Vol C Tables 4.2.6.8 and 6.1.1.4'
H H 0.0000 0.0000 'International Tables Vol C Tables 4.2.6.8 and 6.1.1.4'
N N 0.0061 0.0033 'International Tables Vol C Tables 4.2.6.8 and 6.1.1.4'
P P 0.1023 0.0942 'International Tables Vol C Tables 4.2.6.8 and 6.1.1.4'
S S 0.1246 0.1234 'International Tables Vol C Tables 4.2.6.8 and 6.1.1.4'
Cl Cl 0.1484 0.1585 'International Tables Vol C Tables 4.2.6.8 and 6.1.1.4'
Ir Ir -1.4442 7.9887 'International Tables Vol C Tables 4.2.6.8 and 6.1.1.4'

loop_
_geom_angle_atom_site_label_1
_geom_angle_atom_site_label_2
_geom_angle_atom_site_label_3
_geom_angle
_geom_angle_site_symmetry_1
_geom_angle_site_symmetry_3
N1 Ir1 C3 152.60(14) . .
N1 Ir1 C2 113.27(14) . .
C3 Ir1 C2 39.33(15) . .
N1 Ir1 C4 145.78(15) . .
C3 Ir1 C4 38.26(15) . .
C2 Ir1 C4 64.80(15) . .
N1 Ir1 C5 107.71(15) . .
C3 Ir1 C5 64.96(16) . .
C2 Ir1 C5 65.07(15) . .
C4 Ir1 C5 38.69(16) . .
N1 Ir1 C1 92.38(14) . .
C3 Ir1 C1 65.05(15) . .
C2 Ir1 C1 38.56(16) . .
C4 Ir1 C1 64.62(15) . .
C5 Ir1 C1 38.82(15) . .
N1 Ir1 S1 88.20(9) . .
C3 Ir1 S1 119.17(11) . .
C2 Ir1 S1 158.40(11) . .
C4 Ir1 S1 96.36(11) . .
C5 Ir1 S1 107.45(11) . .
C1 Ir1 S1 144.14(11) . .
N1 Ir1 Cl1 90.89(10) . .
C3 Ir1 Cl1 93.73(11) . .
C2 Ir1 Cl1 98.41(11) . .
C4 Ir1 Cl1 123.32(12) . .
C5 Ir1 Cl1 158.68(12) . .
C1 Ir1 Cl1 132.93(11) . .
S1 Ir1 Cl1 82.88(4) . .
N2 P1 C11 105.90(19) . .
N2 P1 C17 106.9(2) . .
C11 P1 C17 105.40(19) . .
N2 P1 S1 117.45(13) . .
C11 P1 S1 113.02(15) . .
C17 P1 S1 107.43(14) . .
C24 S2 C23 90.67(19) . .
P1 S1 Ir1 101.19(5) . .
C23 N1 C29 111.8(3) . .
C23 N1 Ir1 121.9(3) . .
C29 N1 Ir1 123.6(3) . .
C23 N2 P1 124.2(3) . .
C2 C1 C5 108.4(4) . .
C2 C1 C6 126.2(4) . .
C5 C1 C6 125.4(4) . .
C2 C1 Ir1 70.5(2) . .
C5 C1 Ir1 70.5(2) . .
C6 C1 Ir1 125.0(3) . .
C14 C13 C12 120.6(4) . .
C14 C13 H13 119.7 . .
C12 C13 H13 119.7 . .
C15 C16 C11 120.2(4) . .
C15 C16 H16 119.9 . .
C11 C16 H16 119.9 . .
C4 C9 H9A 109.5 . .
C4 C9 H9B 109.5 . .
H9A C9 H9B 109.5 . .
C4 C9 H9C 109.5 . .
H9A C9 H9C 109.5 . .
H9B C9 H9C 109.5 . .
C28 C29 C24 119.6(4) . .
C28 C29 N1 125.9(4) . .
C24 C29 N1 114.5(4) . .
C25 C26 C27 121.8(4) . .
C25 C26 Cl2 119.3(3) . .
C27 C26 Cl2 118.9(3) . .
C16 C15 C14 120.0(4) . .
C16 C15 H15 120.0 . .
C14 C15 H15 120.0 . .
C28 C27 C26 120.3(4) . .
C28 C27 H27 119.8 . .
C26 C27 H27 119.8 . .
C13 C12 C11 119.3(4) . .
C13 C12 H12 120.3 . .
C11 C12 H12 120.3 . .
C1 C6 H6A 109.5 . .
C1 C6 H6B 109.5 . .
H6A C6 H6B 109.5 . .
C1 C6 H6C 109.5 . .
H6A C6 H6C 109.5 . .
H6B C6 H6C 109.5 . .
C17 C22 C21 120.1(5) . .
C17 C22 H22 119.9 . .
C21 C22 H22 119.9 . .
C19 C18 C17 120.7(5) . .
C19 C18 H18 119.6 . .
C17 C18 H18 119.6 . .
C22 C17 C18 118.8(4) . .
C22 C17 P1 117.8(3) . .
C18 C17 P1 123.3(4) . .
C20 C19 C18 120.1(5) . .
C20 C19 H19 120.0 . .
C18 C19 H19 120.0 . .
C13 C14 C15 120.1(4) . .
C13 C14 H14 119.9 . .
C15 C14 H14 119.9 . .
C16 C11 C12 119.8(4) . .
C16 C11 P1 120.1(3) . .
C12 C11 P1 120.1(3) . .
C19 C20 C21 120.1(5) . .
C19 C20 H20 120.0 . .
C21 C20 H20 120.0 . .
C5 C10 H10A 109.5 . .
C5 C10 H10B 109.5 . .
H10A C10 H10B 109.5 . .
C5 C10 H10C 109.5 . .
H10A C10 H10C 109.5 . .
H10B C10 H10C 109.5 . .
N2 C23 N1 130.7(4) . .
N2 C23 S2 116.4(3) . .
N1 C23 S2 112.8(3) . .
C25 C24 C29 121.6(4) . .
C25 C24 S2 128.4(3) . .
C29 C24 S2 110.0(3) . .
C26 C25 C24 117.6(4) . .
C26 C25 H25 121.2 . .
C24 C25 H25 121.2 . .
C1 C2 C3 107.6(3) . .
C1 C2 C7 127.3(4) . .
C3 C2 C7 124.9(4) . .
C1 C2 Ir1 70.9(2) . .
C3 C2 Ir1 70.3(2) . .
C7 C2 Ir1 128.1(3) . .
C27 C28 C29 119.0(4) . .
C27 C28 H28 120.5 . .
C29 C28 H28 120.5 . .
C2 C7 H7A 109.5 . .
C2 C7 H7B 109.5 . .
H7A C7 H7B 109.5 . .
C2 C7 H7C 109.5 . .
H7A C7 H7C 109.5 . .
H7B C7 H7C 109.5 . .
C3 C8 H8A 109.5 . .
C3 C8 H8B 109.5 . .
H8A C8 H8B 109.5 . .
C3 C8 H8C 109.5 . .
H8A C8 H8C 109.5 . .
H8B C8 H8C 109.5 . .
C3 C4 C5 109.1(4) . .
C3 C4 C9 126.4(4) . .
C5 C4 C9 124.5(4) . .
C3 C4 Ir1 70.7(2) . .
C5 C4 Ir1 70.7(2) . .
C9 C4 Ir1 125.4(3) . .
C4 C5 C1 107.3(4) . .
C4 C5 C10 126.9(4) . .
C1 C5 C10 125.2(4) . .
C4 C5 Ir1 70.6(2) . .
C1 C5 Ir1 70.7(2) . .
C10 C5 Ir1 130.6(3) . .
C4 C3 C2 107.7(4) . .
C4 C3 C8 127.9(4) . .
C2 C3 C8 124.3(4) . .
C4 C3 Ir1 71.0(2) . .
C2 C3 Ir1 70.4(2) . .
C8 C3 Ir1 127.7(3) . .
C20 C21 C22 120.1(5) . .
C20 C21 H21 119.9 . .
C22 C21 H21 119.9 . .

loop_
_geom_bond_atom_site_label_1
_geom_bond_atom_site_label_2
_geom_bond_distance
_geom_bond_site_symmetry_2
Ir1 N1 2.122(3) .
Ir1 C3 2.167(4) .
Ir1 C2 2.169(4) .
Ir1 C4 2.172(4) .
Ir1 C5 2.173(4) .
Ir1 C1 2.175(4) .
Ir1 S1 2.4123(10) .
Ir1 Cl1 2.4144(10) .
P1 N2 1.607(3) .
P1 C11 1.807(4) .
P1 C17 1.811(4) .
P1 S1 2.0140(15) .
S2 C24 1.727(4) .
S2 C23 1.765(4) .
Cl2 C26 1.739(4) .
N1 C23 1.337(5) .
N1 C29 1.405(5) .
N2 C23 1.322(5) .
C1 C2 1.435(6) .
C1 C5 1.445(6) .
C1 C6 1.497(6) .
C13 C14 1.371(6) .
C13 C12 1.388(6) .
C13 H13 0.9500 .
C16 C15 1.379(6) .
C16 C11 1.385(6) .
C16 H16 0.9500 .
C9 C4 1.497(6) .
C9 H9A 0.9800 .
C9 H9B 0.9800 .
C9 H9C 0.9800 .
C29 C28 1.391(6) .
C29 C24 1.396(6) .
C26 C25 1.373(6) .
C26 C27 1.389(6) .
C15 C14 1.386(6) .
C15 H15 0.9500 .
C27 C28 1.387(6) .
C27 H27 0.9500 .
C12 C11 1.395(6) .
C12 H12 0.9500 .
C6 H6A 0.9800 .
C6 H6B 0.9800 .
C6 H6C 0.9800 .
C22 C17 1.379(6) .
C22 C21 1.387(7) .
C22 H22 0.9500 .
C18 C19 1.380(7) .
C18 C17 1.383(6) .
C18 H18 0.9500 .
C19 C20 1.362(8) .
C19 H19 0.9500 .
C14 H14 0.9500 .
C20 C21 1.376(8) .
C20 H20 0.9500 .
C10 C5 1.493(6) .
C10 H10A 0.9800 .
C10 H10B 0.9800 .
C10 H10C 0.9800 .
C24 C25 1.395(6) .
C25 H25 0.9500 .
C2 C3 1.459(6) .
C2 C7 1.499(6) .
C28 H28 0.9500 .
C7 H7A 0.9800 .
C7 H7B 0.9800 .
C7 H7C 0.9800 .
C8 C3 1.494(6) .
C8 H8A 0.9800 .
C8 H8B 0.9800 .
C8 H8C 0.9800 .
C4 C3 1.422(6) .
C4 C5 1.439(6) .
C21 H21 0.9500 .
